data_2224103
loop_
_publ_author_name
'Zhang, Lai-Jun'
'Shen, Xing-Can'
'Liang, Hong'

_publ_section_title
;
 4,4'-Bipyridinium
 bis(oxalato-\k^2^<i>O</i>^1^,<i>O</i>^2^)cuprate(II): an ion-pair
 complex
;
_journal_coeditor_code ZS2010
_journal_issue 11
_journal_name_full 'Acta Crystallographica Section E'
_journal_page_first m1276
_journal_page_last m1277
_journal_paper_doi 10.1107/S1600536809039117
_journal_volume 65
_journal_year 2009
_chemical_formula_iupac '(C10 H10 N2) [Cu (C2 O4)2]'
_chemical_formula_moiety 'C10 H10 N2 2+, C4 Cu O8 2-'
_chemical_formula_sum 'C14 H10 Cu N2 O8'
_chemical_formula_weight 397.79
_chemical_name_common '4,4'-bipyridinium bis(oxalato-O,O')cuprate(II)'
_chemical_name_systematic
;
4,4'-Bipyridinium bis(oxalato-\k^2^<i>O</i>^1^,<i>O</i>^2^)cuprate(II)
;
_space_group_IT_number 2
_symmetry_cell_setting triclinic
_symmetry_space_group_name_Hall '-P 1'
_symmetry_space_group_name_H-M 'P -1'
_atom_sites_solution_hydrogens geom
_atom_sites_solution_primary direct
_atom_sites_solution_secondary difmap
_audit_creation_method SHELXL97
_cell_angle_alpha 113.77(3)
_cell_angle_beta 98.43(3)
_cell_angle_gamma 97.89(3)
_cell_formula_units_Z 1
_cell_length_a 3.6900(7)
_cell_length_b 9.950(2)
_cell_length_c 10.230(2)
_cell_measurement_reflns_used 1168
_cell_measurement_temperature 293(2)
_cell_measurement_theta_max 25.09
_cell_measurement_theta_min 2.23
_cell_volume 331.93(15)
_computing_cell_refinement '<i>SAINT-Plus</i> (Bruker, 2005)'
_computing_data_collection '<i>APEX2</i> (Bruker, 2005)'
_computing_data_reduction '<i>SAINT-Plus</i> (Bruker, 2005)'
_computing_molecular_graphics 'SHELXTL (Sheldrick, 2008)'
_computing_publication_material 'SHELXTL (Sheldrick, 2008)'
_computing_structure_refinement '<i>SHELXL97</i> (Sheldrick, 2008)'
_computing_structure_solution '<i>SHELXS97</i> (Sheldrick, 2008)'
_diffrn_ambient_temperature 293(2)
_diffrn_measured_fraction_theta_full 0.983
_diffrn_measured_fraction_theta_max 0.983
_diffrn_measurement_device_type 'Bruker APEXII CCD area-detector'
_diffrn_measurement_method '\f and \w'
_diffrn_radiation_monochromator graphite
_diffrn_radiation_source 'fine-focus sealed tube'
_diffrn_radiation_type MoK\a
_diffrn_radiation_wavelength 0.71073
_diffrn_reflns_av_R_equivalents 0.0134
_diffrn_reflns_av_sigmaI/netI 0.0222
_diffrn_reflns_limit_h_max 4
_diffrn_reflns_limit_h_min -4
_diffrn_reflns_limit_k_max 11
_diffrn_reflns_limit_k_min -9
_diffrn_reflns_limit_l_max 12
_diffrn_reflns_limit_l_min -11
_diffrn_reflns_number 1761
_diffrn_reflns_theta_full 25.09
_diffrn_reflns_theta_max 25.09
_diffrn_reflns_theta_min 2.23
_diffrn_standards_number 0
_exptl_absorpt_coefficient_mu 1.701
_exptl_absorpt_correction_T_max 0.705
_exptl_absorpt_correction_T_min 0.527
_exptl_absorpt_correction_type multi-scan
_exptl_absorpt_process_details '(<i>SADABS</i>; Bruker, 2005)'
_exptl_crystal_colour green-blue
_exptl_crystal_density_diffrn 1.990
_exptl_crystal_density_method 'not measured'
_exptl_crystal_description block
_exptl_crystal_F_000 201
_exptl_crystal_size_max 0.41
_exptl_crystal_size_mid 0.27
_exptl_crystal_size_min 0.22
_refine_diff_density_max 0.296
_refine_diff_density_min -0.290
_refine_ls_extinction_method none
_refine_ls_goodness_of_fit_ref 1.093
_refine_ls_hydrogen_treatment constr
_refine_ls_matrix_type full
_refine_ls_number_parameters 115
_refine_ls_number_reflns 1168
_refine_ls_number_restraints 0
_refine_ls_restrained_S_all 1.093
_refine_ls_R_factor_all 0.0283
_refine_ls_R_factor_gt 0.0271
_refine_ls_shift/su_max 0.000
_refine_ls_shift/su_mean 0.000
_refine_ls_structure_factor_coef Fsqd
_refine_ls_weighting_details 'calc w=1/[\s^2^(Fo^2^)+(0.0434P)^2^+0.1814P] where P=(Fo^2^+2Fc^2^)/3'
_refine_ls_weighting_scheme calc
_refine_ls_wR_factor_gt 0.0717
_refine_ls_wR_factor_ref 0.0726
_reflns_number_gt 1126
_reflns_number_total 1168
_reflns_threshold_expression I>2\s(I)
_cod_data_source_file zs2010.cif
_cod_data_source_block I
_cod_database_code 2224103
_cod_database_fobs_code 2224103

loop_
_symmetry_equiv_pos_as_xyz
'x, y, z'
'-x, -y, -z'

loop_
_atom_site_type_symbol
_atom_site_label
_atom_site_fract_x
_atom_site_fract_y
_atom_site_fract_z
_atom_site_U_iso_or_equiv
_atom_site_adp_type
_atom_site_calc_flag
_atom_site_refinement_flags
_atom_site_occupancy
_atom_site_disorder_assembly
_atom_site_disorder_group
Cu Cu1 0.0000 0.0000 0.5000 0.02273(16) Uani d S 1 . .
C C1 0.9693(6) 0.2924(3) 0.0264(3) 0.0263(5) Uani d . 1 . .
H H1 1.0658 0.3392 -0.0273 0.032 Uiso calc R 1 . .
C C2 0.7599(6) 0.1481(3) -0.0443(3) 0.0228(5) Uani d . 1 . .
H H2 0.7140 0.0971 -0.1459 0.027 Uiso calc R 1 . .
C C3 0.6154(6) 0.0779(2) 0.0367(2) 0.0182(4) Uani d . 1 . .
C C4 0.6955(7) 0.1599(3) 0.1887(3) 0.0265(5) Uani d . 1 . .
H H4 0.6054 0.1165 0.2461 0.032 Uiso calc R 1 . .
C C5 0.9057(7) 0.3037(3) 0.2534(3) 0.0312(6) Uani d . 1 . .
H H5 0.9580 0.3582 0.3547 0.037 Uiso calc R 1 . .
C C6 0.4733(6) 0.2586(3) 0.5616(3) 0.0232(5) Uani d . 1 . .
C C7 0.3414(6) 0.2770(3) 0.7045(2) 0.0224(5) Uani d . 1 . .
N N1 1.0353(5) 0.3657(2) 0.1713(2) 0.0273(4) Uani d . 1 . .
H H1A 1.1664 0.4564 0.2135 0.033 Uiso calc R 1 . .
O O1 0.6801(5) 0.3636(2) 0.5609(2) 0.0342(4) Uani d . 1 . .
O O2 0.3514(5) 0.12699(19) 0.45407(17) 0.0286(4) Uani d . 1 . .
O O3 0.1187(5) 0.16185(19) 0.69418(18) 0.0265(4) Uani d . 1 . .
O O4 0.4569(5) 0.39568(19) 0.81441(18) 0.0313(4) Uani d . 1 . .

loop_
_atom_site_aniso_label
_atom_site_aniso_U_11
_atom_site_aniso_U_22
_atom_site_aniso_U_33
_atom_site_aniso_U_12
_atom_site_aniso_U_13
_atom_site_aniso_U_23
Cu1 0.0285(2) 0.0171(2) 0.0166(2) -0.00496(16) 0.00626(16) 0.00411(17)
C1 0.0250(12) 0.0251(12) 0.0318(13) 0.0015(10) 0.0060(10) 0.0167(11)
C2 0.0249(11) 0.0219(12) 0.0211(11) 0.0009(9) 0.0046(9) 0.0102(10)
C3 0.0155(10) 0.0184(11) 0.0216(11) 0.0041(9) 0.0043(8) 0.0095(9)
C4 0.0319(13) 0.0245(12) 0.0218(12) -0.0003(10) 0.0082(10) 0.0101(10)
C5 0.0360(14) 0.0262(13) 0.0237(13) -0.0002(11) 0.0047(10) 0.0059(11)
C6 0.0244(11) 0.0224(12) 0.0214(12) 0.0018(9) 0.0051(9) 0.0092(10)
C7 0.0235(11) 0.0221(12) 0.0208(12) 0.0022(9) 0.0046(9) 0.0096(10)
N1 0.0242(10) 0.0160(10) 0.0371(12) -0.0022(8) 0.0040(9) 0.0099(9)
O1 0.0425(10) 0.0237(9) 0.0309(10) -0.0083(8) 0.0111(8) 0.0101(8)
O2 0.0381(9) 0.0205(8) 0.0196(8) -0.0057(7) 0.0102(7) 0.0037(7)
O3 0.0332(9) 0.0208(8) 0.0198(8) -0.0059(7) 0.0079(7) 0.0062(7)
O4 0.0389(10) 0.0203(9) 0.0227(9) -0.0070(7) 0.0063(7) 0.0018(7)

loop_
_atom_type_symbol
_atom_type_description
_atom_type_scat_dispersion_real
_atom_type_scat_dispersion_imag
_atom_type_scat_source
C C 0.0033 0.0016 'International Tables Vol C Tables 4.2.6.8 and 6.1.1.4'
H H 0.0000 0.0000 'International Tables Vol C Tables 4.2.6.8 and 6.1.1.4'
N N 0.0061 0.0033 'International Tables Vol C Tables 4.2.6.8 and 6.1.1.4'
O O 0.0106 0.0060 'International Tables Vol C Tables 4.2.6.8 and 6.1.1.4'
Cu Cu 0.3201 1.2651 'International Tables Vol C Tables 4.2.6.8 and 6.1.1.4'

loop_
_geom_angle_atom_site_label_1
_geom_angle_atom_site_label_2
_geom_angle_atom_site_label_3
_geom_angle_site_symmetry_1
_geom_angle_site_symmetry_3
_geom_angle
_geom_angle_publ_flag
O3 Cu1 O3 . 2_556 180.0 ?
O3 Cu1 O2 . 2_556 93.91(7) ?
O3 Cu1 O2 2_556 2_556 86.09(7) ?
O3 Cu1 O2 . . 86.09(7) ?
O3 Cu1 O2 2_556 . 93.91(7) ?
O2 Cu1 O2 2_556 . 180.00(8) ?
N1 C1 C2 . . 120.4(2) ?
N1 C1 H1 . . 119.8 ?
C2 C1 H1 . . 119.8 ?
C1 C2 C3 . . 119.7(2) ?
C1 C2 H2 . . 120.1 ?
C3 C2 H2 . . 120.1 ?
C4 C3 C2 . . 117.5(2) ?
C4 C3 C3 . 2_655 121.4(2) ?
C2 C3 C3 . 2_655 121.1(3) ?
C5 C4 C3 . . 120.3(2) ?
C5 C4 H4 . . 119.9 ?
C3 C4 H4 . . 119.9 ?
N1 C5 C4 . . 119.9(2) ?
N1 C5 H5 . . 120.1 ?
C4 C5 H5 . . 120.1 ?
O1 C6 O2 . . 126.2(2) ?
O1 C6 C7 . . 119.2(2) ?
O2 C6 C7 . . 114.60(19) ?
O4 C7 O3 . . 125.9(2) ?
O4 C7 C6 . . 119.3(2) ?
O3 C7 C6 . . 114.8(2) ?
C1 N1 C5 . . 122.3(2) ?
C1 N1 H1A . . 118.9 ?
C5 N1 H1A . . 118.9 ?
C6 O2 Cu1 . . 111.74(14) ?
C7 O3 Cu1 . . 112.38(14) ?

loop_
_geom_bond_atom_site_label_1
_geom_bond_atom_site_label_2
_geom_bond_site_symmetry_2
_geom_bond_distance
_geom_bond_publ_flag
Cu1 O3 . 1.9245(19) ?
Cu1 O3 2_556 1.9245(19) ?
Cu1 O2 2_556 1.9252(17) ?
Cu1 O2 . 1.9252(17) ?
C1 N1 . 1.327(3) ?
C1 C2 . 1.369(3) ?
C1 H1 . 0.9300 ?
C2 C3 . 1.397(3) ?
C2 H2 . 0.9300 ?
C3 C4 . 1.395(3) ?
C3 C3 2_655 1.485(4) ?
C4 C5 . 1.367(4) ?
C4 H4 . 0.9300 ?
C5 N1 . 1.331(3) ?
C5 H5 . 0.9300 ?
C6 O1 . 1.210(3) ?
C6 O2 . 1.288(3) ?
C6 C7 . 1.557(3) ?
C7 O4 . 1.221(3) ?
C7 O3 . 1.272(3) ?
N1 H1A . 0.8600 ?

loop_
_geom_hbond_atom_site_label_D
_geom_hbond_atom_site_label_H
_geom_hbond_atom_site_label_A
_geom_hbond_site_symmetry_A
_geom_hbond_distance_DH
_geom_hbond_distance_HA
_geom_hbond_distance_DA
_geom_hbond_angle_DHA
N1 H1A O4 2_766 0.86 2.02 2.755(3) 143.1
N1 H1A O1 2_766 0.86 2.21 2.880(3) 135.3
C1 H1 O4 1_654 0.93 2.49 3.381(3) 159.8
C2 H2 O3 1_654 0.93 2.57 3.195(3) 124.6
C4 H4 O2 . 0.93 2.42 3.272(3) 152.6
C5 H5 O1 . 0.93 2.46 3.215(3) 138.1
